data_2000570
loop_
_publ_author_name
'Morooka, M.'
'Ohba, S.'
'Nakashima, M.'
'Tokii, T.'
'Muto, Y.'
'Kato, M.'
'Steward, O. W.'

_publ_section_title
;
 Dimeric nickel(II) carboxylates and a silanecarboxylate:
 [Ni(Me~3~CCOO)~2~(2,5-lutidine)]~2~,
 [Ni(MePh~2~CCOO)~2~(quinoline)]~2~.2CHCl~3~,
 [Ni(Me~2~PhCCOO)~2~(quinoline)]~2~,
 [Ni(Me~3~CCOO)~2~(2-ethylpyridine)]~2~,
 [Ni(Me~3~CCOO)~2~(2-picoline)]~2~ and [Ni(MePh~2~SiCOO)~2~(Ph~3~P)]~2~
;
_journal_issue 10
_journal_name_full 'Acta Crystallographica Section C'
_journal_page_first 1888
_journal_page_last 1894
_journal_paper_doi 10.1107/S0108270192005808
_journal_volume 48
_journal_year 1992
_chemical_formula_moiety 'C92 H82 Ni2 O8 P2 Si4'
_chemical_formula_structural '(Ni ((C H3) (C6 H5)2 Si C O2)2 (P (C6 H5)3))2'
_chemical_formula_sum 'C92 H82 Ni2 O8 P2 Si4'
_chemical_formula_weight 1607.3
_chemical_name_systematic
; tetrakis(\m-methyldiphenylsilanecarboxylato-O,O')bis(triphenylphosphine)
  dinickel
;
_space_group_IT_number 14
_symmetry_cell_setting monoclinic
_symmetry_space_group_name_Hall '-P 2yn'
_symmetry_space_group_name_H-M 'P 1 21/n 1'
_audit_creation_method from_xtal_archive_file_using_CIFIO
_cell_angle_alpha 90.00000
_cell_angle_beta 112.921(4)
_cell_angle_gamma 90.00000
_cell_formula_units_Z 2
_cell_length_a 14.4610(10)
_cell_length_b 23.4320(10)
_cell_length_c 13.5420(10)
_cell_measurement_reflns_used 33
_cell_measurement_temperature 299
_cell_measurement_theta_max 15
_cell_measurement_theta_min 12
_cell_volume 4226.4(5)
_diffrn_ambient_temperature 299.0(10)
_diffrn_measurement_device 'Rigaku AFC-5 four-circle diffractometer'
_diffrn_measurement_method '\q--2\q scan'
_diffrn_radiation_monochromator graphite
_diffrn_radiation_source 'Xray tube'
_diffrn_radiation_type 'Mo K\a'
_diffrn_radiation_wavelength .71073
_diffrn_reflns_av_R_equivalents 0.017
_diffrn_reflns_limit_h_max 18
_diffrn_reflns_limit_h_min -18
_diffrn_reflns_limit_k_max 0
_diffrn_reflns_limit_k_min -30
_diffrn_reflns_limit_l_max 17
_diffrn_reflns_limit_l_min 0
_diffrn_reflns_number 8385
_diffrn_reflns_theta_max 27.5
_diffrn_reflns_theta_min 2.32
_diffrn_standards_decay_% 13.2
_diffrn_standards_interval_count 100
_diffrn_standards_number 5
_exptl_absorpt_coefficient_mu 0.592
_exptl_absorpt_correction_T_max 0.84
_exptl_absorpt_correction_T_min 0.76
_exptl_absorpt_correction_type integration
_exptl_absorpt_process_details 'Gauss numerical integration'
_exptl_crystal_colour 'dark green'
_exptl_crystal_density_diffrn 1.263
_exptl_crystal_density_meas 1.250(10)
_exptl_crystal_density_method 'flotation in n-butanol tetrachloromethane'
_exptl_crystal_description prism
_exptl_crystal_F_000 1680
_exptl_crystal_size_max 0.60
_exptl_crystal_size_mid 0.50
_exptl_crystal_size_min 0.35
_refine_diff_density_max .420
_refine_diff_density_min -.535
_refine_ls_extinction_method none
_refine_ls_goodness_of_fit_obs 2.666
_refine_ls_hydrogen_treatment refall
_refine_ls_matrix_type atomblock
_refine_ls_number_constraints 0
_refine_ls_number_parameters 652
_refine_ls_number_reflns 4341
_refine_ls_number_restraints 0
_refine_ls_R_factor_obs .044
_refine_ls_shift/esd_max 0.222
_refine_ls_structure_factor_coef F
_refine_ls_weighting_scheme 'calc, w=1/\s'
_refine_ls_wR_factor_obs .035
_reflns_number_observed 4341
_reflns_number_total 7989
_reflns_observed_criterion |F~o~|>3\s(|F~o~|)
_cod_data_source_file as1007.cif
_cod_data_source_block VI
_cod_original_cell_volume 4226.4(4)
_cod_original_sg_symbol_Hall -P_2yn
_cod_database_code 2000570

loop_
_symmetry_equiv_pos_as_xyz
+x,+y,+z
1/2-x,1/2+y,1/2-z
-x,-y,-z
1/2+x,1/2-y,1/2+z

loop_
_atom_site_aniso_label
_atom_site_aniso_U_11
_atom_site_aniso_U_22
_atom_site_aniso_U_33
_atom_site_aniso_U_12
_atom_site_aniso_U_13
_atom_site_aniso_U_23
Ni .0269(3) .0253(3) .0328(3) .0008(3) .0049(2) .0034(3)
P .0304(6) .0272(6) .0335(8) .0010(5) .0033(6) .0041(6)
Si1 .0266(7) .0478(9) .0421(9) -.0014(6) .0118(7) -.0003(8)
Si2 .0411(8) .0353(8) .0347(9) .0014(6) .0040(7) -.0071(7)
O11 .034(2) .038(2) .059(2) .0010(10) .021(2) .008(2)
O12 .030(2) .051(2) .061(2) .000(2) .015(2) .011(2)
O21 .054(2) .035(2) .028(2) .004(2) .000(2) .003(2)
O22 .052(2) .033(2) .036(2) .000(2) .008(2) -.001(2)
C1 .028(2) .032(3) .031(3) -.003(2) .004(2) .002(2)
C2 .053(3) .032(3) .072(4) -.001(2) .026(3) -.008(3)
C3 .073(4) .061(4) .086(5) -.004(3) .052(4) -.007(3)
C4 .069(4) .045(3) .075(4) .006(3) .029(3) -.015(3)
C5 .074(4) .030(3) .074(4) -.001(3) .022(3) -.013(3)
C6 .052(3) .034(3) .050(4) -.002(2) .018(3) -.002(3)
C7 .039(3) .032(3) .027(3) .000(2) .005(2) .003(2)
C8 .064(3) .028(3) .056(4) .010(2) -.011(3) -.002(3)
C9 .066(4) .049(3) .056(4) .028(3) -.014(3) .004(3)
C10 .046(3) .056(3) .041(3) .005(3) -.009(3) .002(3)
C11 .069(4) .047(3) .049(4) -.008(3) -.005(3) -.013(3)
C12 .051(3) .040(3) .041(3) .008(2) -.002(3) .001(3)
C13 .043(3) .025(3) .046(3) .005(2) .015(3) .008(2)
C14 .046(3) .060(4) .065(4) -.012(3) .015(3) .014(3)
C15 .053(4) .090(5) .105(5) -.018(3) .024(4) .021(4)
C16 .082(5) .116(6) .124(6) -.024(4) .064(5) .009(5)
C17 .109(5) .162(7) .077(5) -.043(5) .059(4) .000(5)
C18 .078(4) .087(4) .065(4) -.025(3) .033(4) -.007(4)
C101 .031(2) .042(3) .035(3) -.007(2) .009(2) -.009(2)
C102 .053(3) .075(4) .058(4) -.001(3) .023(3) .008(3)
C103 .029(2) .053(3) .043(3) -.001(2) .011(2) -.002(3)
C104 .045(3) .055(3) .050(3) -.002(3) .016(3) -.012(3)
C105 .049(3) .101(5) .050(4) -.013(3) .002(3) -.018(4)
C106 .091(4) .071(4) .070(4) -.030(3) .023(4) -.027(4)
C107 .094(5) .066(4) .089(5) -.002(3) .023(4) -.025(4)
C108 .049(3) .061(4) .079(4) -.001(3) .000(3) -.007(3)
C109 .026(2) .048(3) .059(4) -.002(2) .017(3) -.002(3)
C110 .053(3) .070(4) .060(4) .009(3) .022(3) .011(3)
C111 .074(4) .070(4) .079(5) .008(3) .022(4) .020(4)
C112 .083(4) .064(4) .154(7) .020(3) .049(5) .024(4)
C113 .116(5) .071(4) .172(7) .022(4) .097(5) -.010(5)
C114 .076(4) .057(4) .089(5) .005(3) .052(4) -.001(3)
C201 .026(2) .034(3) .037(3) -.002(2) .008(2) .000(2)
C202 .103(5) .037(3) .060(4) -.013(3) -.013(4) .006(3)
C203 .046(3) .030(3) .032(3) -.005(2) .010(2) -.002(2)
C204 .059(3) .060(4) .044(3) -.006(3) .018(3) .001(3)
C205 .077(4) .065(4) .032(3) .000(3) .000(3) .005(3)
C206 .050(3) .041(3) .066(4) -.001(3) -.013(3) .005(3)
C207 .045(3) .047(3) .071(4) .000(3) .014(3) .001(3)
C208 .055(3) .045(3) .041(3) -.001(3) .010(3) .000(3)
C209 .044(3) .102(5) .042(4) .004(3) .003(3) -.022(3)
C210 .161(7) .203(9) .240(10) -.102(6) .158(7) -.126(8)
C211 .210(10) .76(3) .300(10) -.280(10) .230(10) -.30(2)
C212 .090(6) .60(2) .103(7) -.044(9) .058(5) -.030(10)
C213 .247(9) .300(10) .134(8) .222(9) .110(7) .038(8)
C214 .213(8) .182(8) .137(7) .140(7) .124(7) .050(6)

loop_
_atom_site_label
_atom_site_fract_x
_atom_site_fract_y
_atom_site_fract_z
_atom_site_U_iso_or_equiv
_atom_site_thermal_displace_type
_atom_site_calc_flag
_atom_site_calc_attached_atom
_atom_site_refinement_flags
_atom_site_occupancy
Ni .47838(4) .54671(2) .43614(5) .0304(2) Uani ? ? ? 1.00000
P .42624(8) .63672(5) .35380(10) .0331(6) Uani ? ? ? 1.00000
Si1 .18655(9) .49288(6) .49030(10) .0393(7) Uani ? ? ? 1.00000
Si2 .60156(9) .61091(5) .79330(10) .0403(7) Uani ? ? ? 1.00000
O11 .3472(2) .53080(10) .4481(2) .043(2) Uani ? ? ? 1.00000
O12 .6198(2) .54430(10) .4426(2) .048(2) Uani ? ? ? 1.00000
O21 .5333(2) .58310(10) .5813(2) .044(2) Uani ? ? ? 1.00000
O22 .4373(2) .49280(10) .3107(2) .043(2) Uani ? ? ? 1.00000
C1 .3987(3) .6876(2) .4402(3) .033(2) Uani ? ? ? 1.00000
C2 .3470(3) .6686(2) .4993(4) .052(3) Uani ? ? ? 1.00000
C3 .3169(4) .7056(2) .5613(4) .067(3) Uani ? ? ? 1.00000
C4 .3394(4) .7628(2) .5638(4) .063(3) Uani ? ? ? 1.00000
C5 .3897(4) .7817(2) .5057(4) .061(3) Uani ? ? ? 1.00000
C6 .4186(3) .7460(2) .4430(4) .046(3) Uani ? ? ? 1.00000
C7 .3131(3) .6383(2) .2309(3) .035(2) Uani ? ? ? 1.00000
C8 .2580(3) .6877(2) .1959(4) .060(3) Uani ? ? ? 1.00000
C9 .1728(3) .6880(2) .1044(4) .069(3) Uani ? ? ? 1.00000
C10 .1394(3) .6399(2) .0459(4) .056(3) Uani ? ? ? 1.00000
C11 .1923(3) .5908(2) .0785(4) .063(3) Uani ? ? ? 1.00000
C12 .2797(3) .5895(2) .1723(4) .050(3) Uani ? ? ? 1.00000
C13 .5217(3) .6702(2) .3177(3) .039(2) Uani ? ? ? 1.00000
C14 .6103(3) .6883(2) .3980(4) .059(3) Uani ? ? ? 1.00000
C15 .6867(4) .7105(2) .3732(5) .084(4) Uani ? ? ? 1.00000
C16 .6774(4) .7156(3) .2700(5) .100(5) Uani ? ? ? 1.00000
C17 .5924(4) .6973(3) .1896(5) .110(5) Uani ? ? ? 1.00000
C18 .5143(4) .6753(2) .2141(4) .075(4) Uani ? ? ? 1.00000
C101 .3215(3) .4941(2) .4993(3) .037(2) Uani ? ? ? 1.00000
C102 .1891(3) .4721(2) .6219(4) .062(3) Uani ? ? ? 1.00000
C103 .1185(3) .4371(2) .3891(4) .043(3) Uani ? ? ? 1.00000
C104 .0248(3) .4447(2) .3085(4) .051(3) Uani ? ? ? 1.00000
C105 -.0295(3) .4016(2) .2439(4) .072(3) Uani ? ? ? 1.00000
C106 .0112(4) .3478(2) .2579(4) .080(4) Uani ? ? ? 1.00000
C107 .1050(4) .3374(2) .3336(5) .087(4) Uani ? ? ? 1.00000
C108 .1570(3) .3829(2) .3981(4) .071(3) Uani ? ? ? 1.00000
C109 .1256(3) .5644(2) .4432(4) .044(3) Uani ? ? ? 1.00000
C110 .1143(3) .5861(2) .3450(4) .061(3) Uani ? ? ? 1.00000
C111 .0654(4) .6371(2) .3077(4) .077(4) Uani ? ? ? 1.00000
C112 .0287(4) .6666(2) .3693(5) .099(4) Uani ? ? ? 1.00000
C113 .0392(4) .6477(2) .4678(6) .107(5) Uani ? ? ? 1.00000
C114 .0880(4) .5958(2) .5045(4) .068(4) Uani ? ? ? 1.00000
C201 .5618(3) .5605(2) .6727(3) .033(2) Uani ? ? ? 1.00000
C202 .6254(4) .6829(2) .7465(4) .080(3) Uani ? ? ? 1.00000
C203 .7215(3) .5847(2) .8996(3) .037(2) Uani ? ? ? 1.00000
C204 .7374(3) .5818(2) 1.0065(4) .055(3) Uani ? ? ? 1.00000
C205 .8309(4) .5670(2) 1.0851(4) .065(3) Uani ? ? ? 1.00000
C206 .9075(3) .5556(2) 1.0550(4) .063(3) Uani ? ? ? 1.00000
C207 .8949(3) .5568(2) .9505(4) .057(3) Uani ? ? ? 1.00000
C208 .8027(3) .5712(2) .8732(4) .050(3) Uani ? ? ? 1.00000
C209 .4993(3) .6127(2) .8421(4) .067(3) Uani ? ? ? 1.00000
C210 .4525(5) .5669(3) .8525(7) .176(7) Uani ? ? ? 1.00000
C211 .3758(7) .5700(7) .8869(9) .39(2) Uani ? ? ? 1.00000
C212 .3457(5) .6076(5) .9173(6) .260(10) Uani ? ? ? 1.00000
C213 .3869(6) .6629(4) .9059(6) .217(8) Uani ? ? ? 1.00000
C214 .4664(6) .6626(3) .8706(6) .160(7) Uani ? ? ? 1.00000
H2 .335(2) .6370(10) .501(3) .040(10) Uiso ? ? ? 1.00000
H3 .281(2) .6890(10) .599(3) .060(10) Uiso ? ? ? 1.00000
H4 .316(2) .7840(10) .612(3) .060(10) Uiso calc C4 ? 1.00000
H5 .404(3) .815(2) .508(3) .070(10) Uiso ? ? ? 1.00000
H6 .454(2) .7560(10) .403(2) .030(10) Uiso ? ? ? 1.00000
H8 .273(2) .7160(10) .233(3) .050(10) Uiso ? ? ? 1.00000
H9 .138(2) .7150(10) .087(3) .030(10) Uiso ? ? ? 1.00000
H10 .082(3) .6410(10) -.017(3) .060(10) Uiso ? ? ? 1.00000
H11 .170(2) .5650(10) .040(3) .060(10) Uiso ? ? ? 1.00000
H12 .318(2) .5510(10) .195(2) .030(10) Uiso ? ? ? 1.00000
H14 .613(3) .685(2) .472(3) .070(10) Uiso calc C14 ? 1.00000
H15 .736(3) .724(2) .423(3) .09(2) Uiso ? ? ? 1.00000
H16 .734(3) .732(2) .250(4) .12(2) Uiso ? ? ? 1.00000
H17 .586(3) .700(2) .121(3) .09(2) Uiso ? ? ? 1.00000
H18 .458(2) .6650(10) .163(3) .070(10) Uiso ? ? ? 1.00000
H1021 .225(3) .498(2) .678(3) .070(10) Uiso ? ? ? 1.00000
H1022 .125(3) .462(2) .628(3) .080(10) Uiso ? ? ? 1.00000
H1023 .225(3) .439(2) .645(3) .070(10) Uiso ? ? ? 1.00000
H104 .001(2) .4800(10) .305(2) .020(9) Uiso ? ? ? 1.00000
H105 -.091(3) .407(2) .189(3) .080(10) Uiso ? ? ? 1.00000
H106 -.024(3) .324(2) .206(3) .09(2) Uiso ? ? ? 1.00000
H107 .140(3) .300(2) .335(3) .11(2) Uiso ? ? ? 1.00000
H108 .214(2) .3760(10) .443(3) .050(10) Uiso ? ? ? 1.00000
H110 .140(2) .5690(10) .295(3) .050(10) Uiso ? ? ? 1.00000
H111 .070(3) .645(2) .242(3) .070(10) Uiso ? ? ? 1.00000
H112 -.012(3) .698(2) .347(3) .080(10) Uiso ? ? ? 1.00000
H113 .009(3) .664(2) .505(4) .13(2) Uiso ? ? ? 1.00000
H114 .100(2) .5860(10) .583(3) .040(10) Uiso ? ? ? 1.00000
H2021 .646(2) .7030(10) .803(3) .060(10) Uiso ? ? ? 1.00000
H2022 .573(3) .696(2) .691(3) .09(2) Uiso ? ? ? 1.00000
H2023 .665(4) .687(3) .703(5) .26(3) Uiso ? ? ? 1.00000
H204 .689(3) .582(2) 1.029(3) .070(10) Uiso ? ? ? 1.00000
H205 .834(2) .5690(10) 1.153(3) .040(10) Uiso ? ? ? 1.00000
H206 .965(2) .550(2) 1.100(3) .070(10) Uiso ? ? ? 1.00000
H207 .946(2) .5510(10) .926(3) .050(10) Uiso ? ? ? 1.00000
H208 .791(2) .5730(10) .791(3) .050(10) Uiso ? ? ? 1.00000
H210 .479(3) .526(2) .849(3) .080(10) Uiso calc C210 ? 1.00000
H211 .359(5) .542(3) .895(6) .31(4) Uiso calc C211 ? 1.00000
H212 .303(5) .610(3) .942(5) .26(3) Uiso calc C212 ? 1.00000
H213 .384(3) .699(2) .921(3) .09(2) Uiso calc C213 ? 1.00000
H214 .506(4) .692(2) .860(5) .19(3) Uiso calc C214 ? 1.00000

loop_
_geom_angle_atom_site_label_1
_geom_angle_atom_site_label_2
_geom_angle_atom_site_label_3
_geom_angle_site_symmetry_1
_geom_angle_site_symmetry_2
_geom_angle_site_symmetry_3
_geom_angle
_geom_angle_publ_flag
P Ni O11 . . . 93.78(8) yes
P Ni O12 . . . 100.23(9) yes
P Ni O21 . . . 90.86(8) yes
P Ni O22 . . . 103.07(8) yes
P Ni Ni . . 3_666 166.66(5) yes
O11 Ni O12 . . . 166.00(10) yes
O11 Ni O21 . . . 91.50(10) yes
O11 Ni O22 . . . 88.50(10) yes
O11 Ni Ni . . 3_666 77.78(8) yes
O12 Ni O21 . . . 87.80(10) yes
O12 Ni O22 . . . 88.80(10) yes
O12 Ni Ni . . 3_666 88.35(9) yes
O21 Ni O22 . . . 166.00(10) yes
O21 Ni Ni . . 3_666 79.19(8) yes
O22 Ni Ni . . 3_666 87.17(8) yes
Ni P C1 . . . 113.00(10) no
Ni P C7 . . . 117.10(10) no
Ni P C13 . . . 112.10(10) no
C1 P C7 . . . 103.3(2) no
C1 P C13 . . . 105.7(2) no
C7 P C13 . . . 104.6(2) no
C101 Si1 C102 . . . 108.0(2) no
C101 Si1 C103 . . . 106.8(2) no
C101 Si1 C109 . . . 109.9(2) no
C102 Si1 C103 . . . 109.4(2) no
C102 Si1 C109 . . . 113.3(2) no
C103 Si1 C109 . . . 109.3(2) no
C201 Si2 C202 . . . 107.4(2) no
C201 Si2 C203 . . . 109.5(2) no
C201 Si2 C209 . . . 107.7(2) no
C202 Si2 C203 . . . 108.5(2) no
C202 Si2 C209 . . . 112.3(3) no
C203 Si2 C209 . . . 111.3(2) no
Ni O11 C101 . . . 132.0(2) yes
Ni O12 C101 . . 3_666 117.9(3) yes
Ni O21 C201 . . . 129.7(2) yes
Ni O22 C201 . . 3_666 119.2(3) yes
P C1 C2 . . . 118.0(3) no
P C1 C6 . . . 124.4(4) no
C2 C1 C6 . . . 117.3(4) no
C1 C2 C3 . . . 121.6(4) no
C1 C2 H2 . . . 121(3) no
C3 C2 H2 . . . 117(3) no
C2 C3 C4 . . . 119.6(6) no
C2 C3 H3 . . . 116(2) no
C4 C3 H3 . . . 125(2) no
C3 C4 C5 . . . 119.1(5) no
C3 C4 H4 . . . 112(2) no
C5 C4 H4 . . . 129(2) no
C4 C5 C6 . . . 122.0(4) no
C4 C5 H5 . . . 119(3) no
C6 C5 H5 . . . 119(3) no
C1 C6 C5 . . . 120.4(5) no
C1 C6 H6 . . . 114(2) no
C5 C6 H6 . . . 126(2) no
P C7 C8 . . . 121.5(3) no
P C7 C12 . . . 120.1(3) no
C8 C7 C12 . . . 118.4(3) no
C7 C8 C9 . . . 120.8(4) no
C7 C8 H8 . . . 120(2) no
C9 C8 H8 . . . 119(2) no
C8 C9 C10 . . . 121.1(4) no
C8 C9 H9 . . . 121(2) no
C10 C9 H9 . . . 117(2) no
C9 C10 C11 . . . 119.2(4) no
C9 C10 H10 . . . 120(2) no
C11 C10 H10 . . . 121(2) no
C10 C11 C12 . . . 120.6(4) no
C10 C11 H11 . . . 114(2) no
C12 C11 H11 . . . 125(2) no
C7 C12 C11 . . . 119.8(4) no
C7 C12 H12 . . . 122.0(10) no
C11 C12 H12 . . . 119.0(10) no
P C13 C14 . . . 119.3(4) no
P C13 C18 . . . 123.4(3) no
C14 C13 C18 . . . 117.1(5) no
C13 C14 C15 . . . 120.6(5) no
C13 C14 H14 . . . 115(2) no
C15 C14 H14 . . . 124(2) no
C14 C15 C16 . . . 121.2(5) no
C14 C15 H15 . . . 118(4) no
C16 C15 H15 . . . 121(4) no
C15 C16 C17 . . . 119.6(6) no
C15 C16 H16 . . . 122(2) no
C17 C16 H16 . . . 118(3) no
C16 C17 C18 . . . 119.4(6) no
C16 C17 H17 . . . 121(3) no
C18 C17 H17 . . . 120(3) no
C13 C18 C17 . . . 121.9(4) no
C13 C18 H18 . . . 118(3) no
C17 C18 H18 . . . 120(3) no
Si1 C101 O11 . . . 119.5(3) yes
Si1 C101 O12 . . 3_666 116.6(3) yes
O11 C101 O12 . . 3_666 123.9(4) yes
Si1 C102 H1021 . . . 113(3) no
Si1 C102 H1022 . . . 119(2) no
Si1 C102 H1023 . . . 111(3) no
H1021 C102 H1022 . . . 109(4) no
H1021 C102 H1023 . . . 102(3) no
H1022 C102 H1023 . . . 100(3) no
Si1 C103 C104 . . . 124.2(3) no
Si1 C103 C108 . . . 120.1(3) no
C104 C103 C108 . . . 115.5(4) no
C103 C104 C105 . . . 123.5(4) no
C103 C104 H104 . . . 114(2) no
C105 C104 H104 . . . 123(2) no
C104 C105 C106 . . . 118.8(4) no
C104 C105 H105 . . . 123(2) no
C106 C105 H105 . . . 118(2) no
C105 C106 C107 . . . 121.0(5) no
C105 C106 H106 . . . 112(2) no
C107 C106 H106 . . . 126(2) no
C106 C107 C108 . . . 117.8(5) no
C106 C107 H107 . . . 121(2) no
C108 C107 H107 . . . 121(2) no
C103 C108 C107 . . . 123.3(4) no
C103 C108 H108 . . . 121(2) no
C107 C108 H108 . . . 116(2) no
Si1 C109 C110 . . . 121.4(4) no
Si1 C109 C114 . . . 121.1(4) no
C110 C109 C114 . . . 117.4(4) no
C109 C110 C111 . . . 121.8(5) no
C109 C110 H110 . . . 126(2) no
C111 C110 H110 . . . 113(2) no
C110 C111 C112 . . . 119.3(6) no
C110 C111 H111 . . . 107(2) no
C112 C111 H111 . . . 133(2) no
C111 C112 C113 . . . 121.6(5) no
C111 C112 H112 . . . 125(3) no
C113 C112 H112 . . . 113(3) no
C112 C113 C114 . . . 118.8(7) no
C112 C113 H113 . . . 123(3) no
C114 C113 H113 . . . 118(3) no
C109 C114 C113 . . . 121.2(6) no
C109 C114 H114 . . . 124(2) no
C113 C114 H114 . . . 115(2) no
Si2 C201 O21 . . . 116.9(3) yes
Si2 C201 O22 . . 3_666 118.5(3) yes
O21 C201 O22 . . 3_666 124.5(4) yes
Si2 C202 H2021 . . . 104(3) no
Si2 C202 H2022 . . . 113(3) no
Si2 C202 H2023 . . . 121(4) no
H2021 C202 H2022 . . . 117(4) no
H2021 C202 H2023 . . . 114(5) no
H2022 C202 H2023 . . . 88(5) no
Si2 C203 C204 . . . 123.4(4) no
Si2 C203 C208 . . . 119.9(3) no
C204 C203 C208 . . . 116.6(4) no
C203 C204 C205 . . . 121.9(5) no
C203 C204 H204 . . . 123(2) no
C205 C204 H204 . . . 114(2) no
C204 C205 C206 . . . 118.9(5) no
C204 C205 H205 . . . 114(2) no
C206 C205 H205 . . . 127(2) no
C205 C206 C207 . . . 121.3(4) no
C205 C206 H206 . . . 121(3) no
C207 C206 H206 . . . 118(3) no
C206 C207 C208 . . . 119.7(5) no
C206 C207 H207 . . . 124(2) no
C208 C207 H207 . . . 116(2) no
C203 C208 C207 . . . 121.6(5) no
C203 C208 H208 . . . 117(2) no
C207 C208 H208 . . . 121(2) no
Si2 C209 C210 . . . 122.8(5) no
Si2 C209 C214 . . . 122.3(5) no
C210 C209 C214 . . . 114.9(7) no
C209 C210 C211 . . . 121.2(9) no
C209 C210 H210 . . . 122(3) no
C211 C210 H210 . . . 116(3) no
C210 C211 C212 . . . 130.0(10) no
C210 C211 H211 . . . 112(7) no
C212 C211 H211 . . . 117(8) no
C211 C212 C213 . . . 115.0(10) no
C211 C212 H212 . . . 133(5) no
C213 C212 H212 . . . 112(5) no
C212 C213 C214 . . . 117.0(8) no
C212 C213 H213 . . . 141(3) no
C214 C213 H213 . . . 101(3) no
C209 C214 C213 . . . 121.2(7) no
C209 C214 H214 . . . 107(4) no
C213 C214 H214 . . . 132(4) no

loop_
_geom_bond_atom_site_label_1
_geom_bond_atom_site_label_2
_geom_bond_site_symmetry_1
_geom_bond_site_symmetry_2
_geom_bond_distance
_geom_bond_publ_flag
Ni P . . 2.3680(10) yes
Ni O11 . . 2.001(3) yes
Ni O12 . . 2.013(3) yes
Ni O21 . . 2.002(3) yes
Ni O22 . . 2.013(3) yes
Ni Ni . 3_666 2.7079(8) yes
P C1 . . 1.821(5) no
P C7 . . 1.824(4) no
P C13 . . 1.812(5) no
Si1 C101 . . 1.908(5) yes
Si1 C102 . . 1.833(6) no
Si1 C103 . . 1.873(4) no
Si1 C109 . . 1.884(4) no
Si2 C201 . . 1.914(4) yes
Si2 C202 . . 1.881(5) no
Si2 C203 . . 1.874(4) no
Si2 C209 . . 1.841(6) no
O11 C101 . . 1.249(6) yes
O12 C101 . 3_666 1.275(5) yes
O21 C201 . . 1.259(5) yes
O22 C201 . 3_666 1.268(5) yes
C1 C2 . . 1.365(8) no
C1 C6 . . 1.395(6) no
C2 C3 . . 1.390(8) no
C2 H2 . . .76(3) no
C3 C4 . . 1.377(7) no
C3 H3 . . .94(4) no
C4 C5 . . 1.336(9) no
C4 H4 . . .99(4) no
C5 C6 . . 1.368(8) no
C5 H5 . . .81(4) no
C6 H6 . . .90(4) no
C7 C8 . . 1.380(6) no
C7 C12 . . 1.369(6) no
C8 C9 . . 1.365(6) no
C8 H8 . . .82(3) no
C9 C10 . . 1.354(6) no
C9 H9 . . .79(3) no
C10 C11 . . 1.358(6) no
C10 H10 . . .93(3) no
C11 C12 . . 1.401(5) no
C11 H11 . . .79(3) no
C12 H12 . . 1.03(3) no
C13 C14 . . 1.386(5) no
C13 C18 . . 1.370(8) no
C14 C15 . . 1.376(8) no
C14 H14 . . 1.00(4) no
C15 C16 . . 1.360(10) no
C15 H15 . . .83(3) no
C16 C17 . . 1.357(7) no
C16 H16 . . 1.03(5) no
C17 C18 . . 1.390(10) no
C17 H17 . . .90(5) no
C18 H18 . . .87(3) no
C102 H1021 . . .95(3) no
C102 H1022 . . 1.00(4) no
C102 H1023 . . .92(3) no
C103 C104 . . 1.381(5) no
C103 C108 . . 1.372(6) no
C104 C105 . . 1.367(6) no
C104 H104 . . .90(3) no
C105 C106 . . 1.372(7) no
C105 H105 . . .92(3) no
C106 C107 . . 1.367(7) no
C106 H106 . . .88(4) no
C107 C108 . . 1.398(7) no
C107 H107 . . 1.01(4) no
C108 H108 . . .83(3) no
C109 C110 . . 1.373(7) no
C109 C114 . . 1.371(8) no
C110 C111 . . 1.381(7) no
C110 H110 . . .98(4) no
C111 C112 . . 1.340(10) no
C111 H111 . . .93(4) no
C112 C113 . . 1.360(10) no
C112 H112 . . .92(4) no
C113 C114 . . 1.397(7) no
C113 H113 . . .86(6) no
C114 H114 . . 1.04(4) no
C202 H2021 . . .85(4) no
C202 H2022 . . .89(3) no
C202 H2023 . . .98(8) no
C203 C204 . . 1.376(7) no
C203 C208 . . 1.391(7) no
C204 C205 . . 1.400(6) no
C204 H204 . . .87(4) no
C205 C206 . . 1.347(8) no
C205 H205 . . .91(4) no
C206 C207 . . 1.354(8) no
C206 H206 . . .83(3) no
C207 C208 . . 1.378(5) no
C207 H207 . . .93(4) no
C208 H208 . . 1.06(4) no
C209 C210 . . 1.310(10) no
C209 C214 . . 1.370(10) no
C210 C211 . . 1.36(2) no
C210 H210 . . 1.03(4) no
C211 C212 . . 1.13(2) no
C211 H211 . . .72(8) no
C212 C213 . . 1.46(2) no
C212 H212 . . .82(8) no
C213 C214 . . 1.410(10) no
C213 H213 . . .88(4) no
C214 H214 . . .94(6) no

loop_
_geom_contact_atom_site_label_1
_geom_contact_atom_site_label_2
_geom_contact_distance
_geom_contact_site_symmetry_1
_geom_contact_site_symmetry_2
_geom_contact_publ_flag
? ? ? ? ? ?

loop_
_geom_torsion_atom_site_label_1
_geom_torsion_atom_site_label_2
_geom_torsion_atom_site_label_3
_geom_torsion_atom_site_label_4
_geom_torsion_site_symmetry_1
_geom_torsion_site_symmetry_2
_geom_torsion_site_symmetry_3
_geom_torsion_site_symmetry_4
_geom_torsion
_geom_torsion_publ_flag
? ? ? ? ? ? ? ? ? ?
